data_1506698
loop_
_publ_author_name
'Lam, Hon Wai'
'Joensuu, Pekka M.'

_publ_section_title
;
 Cu(I)-catalyzed reductive aldol cyclizations: diastereo- and
 enantioselective synthesis of beta-hydroxylactones.
;
_journal_issue 19
_journal_name_full 'Organic letters'
_journal_page_first 4225
_journal_page_last 4228
_journal_paper_doi 10.1021/ol051649h
_journal_volume 7
_journal_year 2005
_chemical_compound_source 'P. Joensuu'
_chemical_formula_moiety 'C15 H20 O3'
_chemical_formula_sum 'C15 H20 O3'
_chemical_formula_weight 248.32
_space_group_IT_number 61
_symmetry_cell_setting orthorhombic
_symmetry_space_group_name_Hall '-P 2ac 2ab'
_symmetry_space_group_name_H-M 'P b c a'
_atom_sites_solution_hydrogens geom
_atom_sites_solution_primary direct
_audit_creation_date 05-04-03
_audit_creation_method CRYSTALS_ver_12.80
_cell_angle_alpha 90
_cell_angle_beta 90
_cell_angle_gamma 90
_cell_formula_units_Z 8
_cell_length_a 9.0996(7)
_cell_length_b 11.5389(8)
_cell_length_c 25.785(2)
_cell_measurement_reflns_used 4211
_cell_measurement_temperature 150
_cell_measurement_theta_max 25
_cell_measurement_theta_min 3
_cell_volume 2707.4(4)
_computing_cell_refinement 'SAINT (Siemens ,1995)'
_computing_data_collection 'SMART (Siemens, 1993)'
_computing_data_reduction 'SAINT (Siemens ,1995)'
_computing_molecular_graphics 'CAMERON (Watkin et al., 1996)'
_computing_publication_material 'CRYSTALS (Betteridge et al., 2003)'
_computing_structure_refinement 'CRYSTALS (Betteridge et al., 2003)'
_computing_structure_solution 'SIR92 (Altomare et al., 1994)'
_diffrn_ambient_temperature 150
_diffrn_measured_fraction_theta_full 0.999
_diffrn_measured_fraction_theta_max 0.999
_diffrn_measurement_device_type 'Bruker SMART Apex CCD'
_diffrn_measurement_method '\f & \w scans'
_diffrn_radiation_monochromator graphite
_diffrn_radiation_type 'Mo K\a'
_diffrn_radiation_wavelength 0.71073
_diffrn_reflns_av_R_equivalents 0.049
_diffrn_reflns_limit_h_max 10
_diffrn_reflns_limit_h_min -10
_diffrn_reflns_limit_k_max 13
_diffrn_reflns_limit_k_min -13
_diffrn_reflns_limit_l_max 30
_diffrn_reflns_limit_l_min -30
_diffrn_reflns_number 25872
_diffrn_reflns_theta_full 25.028
_diffrn_reflns_theta_max 25.028
_diffrn_reflns_theta_min 2.740
_diffrn_standards_number 0
_exptl_absorpt_coefficient_mu 0.083
_exptl_absorpt_correction_T_max 0.98
_exptl_absorpt_correction_T_min 0.69
_exptl_absorpt_correction_type multi-scan
_exptl_absorpt_process_details 'SADABS version 2004/1'
_exptl_crystal_colour colourless
_exptl_crystal_density_diffrn 1.218
_exptl_crystal_description plate
_exptl_crystal_F_000 1072
_exptl_crystal_recrystallization_method 'Recrystallisation by evaporation of deuterochloroform solution'
_exptl_crystal_size_max 0.62
_exptl_crystal_size_mid 0.45
_exptl_crystal_size_min 0.22
_refine_diff_density_max 0.23
_refine_diff_density_min -0.21
_refine_ls_extinction_method None
_refine_ls_goodness_of_fit_ref 0.7612
_refine_ls_hydrogen_treatment mixed
_refine_ls_matrix_type full
_refine_ls_number_parameters 166
_refine_ls_number_reflns 2381
_refine_ls_number_restraints 45
_refine_ls_R_factor_all 0.1124
_refine_ls_R_factor_gt 0.0554
_refine_ls_shift/su_max 0.000260
_refine_ls_structure_factor_coef Fsqd
_refine_ls_weighting_details
;
 w=1/[\s^2^(F^2^) + 0.04 + 0.00P] 
where P=(max(Fo^2^,0) + 2Fc^2^)/3 
;
_refine_ls_weighting_scheme calc
_refine_ls_wR_factor_all 0.1168
_refine_ls_wR_factor_gt 0.1026
_refine_ls_wR_factor_ref 0.1168
_reflns_limit_h_max 10
_reflns_limit_h_min 0
_reflns_limit_k_max 13
_reflns_limit_k_min 0
_reflns_limit_l_max 30
_reflns_limit_l_min 0
_reflns_number_gt 1276
_reflns_number_total 2392
_reflns_threshold_expression I>2.00u(I)
_oxford_diffrn_Wilson_B_factor 0.00
_oxford_diffrn_Wilson_scale 0.00
_oxford_refine_ls_scale 0.3652(6)
_cod_data_source_file ol051649hsi20050713_013201.cif
_cod_data_source_block hl0501
_cod_depositor_comments
;
The following automatic conversions were performed:

'_symmetry_cell_setting' value 'Orthorhombic' changed to
'orthorhombic' according to
/home/saulius/struct/CIF-dictionaries/cif_core.dic dictionary named
'cif_core.dic' version 2.4.1 from 2010-06-29.

Automatic conversion script
Id: cif_fix_values 1715 2011-07-08 13:25:40Z adriana 
;
_cod_original_sg_symbol_H-M 'P b c a '
_cod_database_code 1506698

loop_
_symmetry_equiv_pos_as_xyz
x,y,z
-x,-y,-z
-x+1/2,y+1/2,z
x+1/2,-y+1/2,-z
x,-y+1/2,z+1/2
-x,y+1/2,-z+1/2
-x+1/2,-y,z+1/2
x+1/2,y,-z+1/2

loop_
_atom_site_label
_atom_site_type_symbol
_atom_site_fract_x
_atom_site_fract_y
_atom_site_fract_z
_atom_site_U_iso_or_equiv
_atom_site_occupancy
_atom_site_adp_type
_atom_site_refinement_flags_adp
C1 C 0.3490(3) 0.1328(2) 0.78481(11) 0.0211 1.0000 Uani U
O1 O 0.2548(2) 0.06914(16) 0.80201(8) 0.0343 1.0000 Uani U
O2 O 0.3365(2) 0.16726(16) 0.73553(7) 0.0302 1.0000 Uani U
C3 C 0.4546(3) 0.2410(3) 0.71571(11) 0.0309 1.0000 Uani U
C4 C 0.4797(3) 0.3435(2) 0.75125(13) 0.0303 1.0000 Uani U
C5 C 0.4673(3) 0.3138(2) 0.80879(11) 0.0228 1.0000 Uani U
O51 O 0.3229(2) 0.34169(17) 0.82769(8) 0.0293 1.0000 Uani U
C52 C 0.5823(3) 0.3787(3) 0.84029(13) 0.0366 1.0000 Uani U
C6 C 0.4770(3) 0.1798(2) 0.81561(10) 0.0208 1.0000 Uani U
C7 C 0.4755(3) 0.1371(2) 0.87122(11) 0.0254 1.0000 Uani U
C8 C 0.5155(3) 0.0090(2) 0.87673(10) 0.0245 1.0000 Uani U
C9 C 0.4931(3) -0.0347(2) 0.93155(11) 0.0287 1.0000 Uani U
C10 C 0.5261(3) -0.1616(2) 0.93919(11) 0.0242 1.0000 Uani U
C11 C 0.4357(3) -0.2456(3) 0.91763(11) 0.0276 1.0000 Uani U
C12 C 0.4661(3) -0.3625(3) 0.92376(12) 0.0353 1.0000 Uani U
C13 C 0.5874(4) -0.3965(3) 0.95176(13) 0.0412 1.0000 Uani U
C14 C 0.6778(4) -0.3141(3) 0.97368(13) 0.0451 1.0000 Uani U
C15 C 0.6478(3) -0.1975(3) 0.96729(12) 0.0340 1.0000 Uani U
H51 H 0.305(3) 0.412(3) 0.8202(12) 0.0500 1.0000 Uiso .
H11 H 0.3517 -0.2227 0.8983 0.0340 1.0000 Uiso .
H12 H 0.4033 -0.4190 0.9087 0.0422 1.0000 Uiso .
H13 H 0.6088 -0.4765 0.9559 0.0499 1.0000 Uiso .
H14 H 0.7609 -0.3376 0.9933 0.0544 1.0000 Uiso .
H15 H 0.7113 -0.1414 0.9823 0.0409 1.0000 Uiso .
H31 H 0.5462 0.1950 0.7134 0.0378 1.0000 Uiso .
H32 H 0.4274 0.2696 0.6808 0.0378 1.0000 Uiso .
H41 H 0.5794 0.3744 0.7447 0.0369 1.0000 Uiso .
H42 H 0.4057 0.4036 0.7431 0.0369 1.0000 Uiso .
H61 H 0.5700 0.1524 0.7990 0.0246 1.0000 Uiso .
H71 H 0.5469 0.1835 0.8914 0.0309 1.0000 Uiso .
H72 H 0.3755 0.1489 0.8855 0.0309 1.0000 Uiso .
H81 H 0.6201 -0.0013 0.8671 0.0295 1.0000 Uiso .
H82 H 0.4530 -0.0369 0.8529 0.0295 1.0000 Uiso .
H91 H 0.5579 0.0104 0.9549 0.0349 1.0000 Uiso .
H92 H 0.3892 -0.0212 0.9412 0.0349 1.0000 Uiso .
H521 H 0.5724 0.3588 0.8759 0.0452 1.0000 Uiso .
H522 H 0.5682 0.4597 0.8362 0.0452 1.0000 Uiso .
H523 H 0.6776 0.3580 0.8285 0.0452 1.0000 Uiso .

loop_
_atom_site_aniso_label
_atom_site_aniso_U_11
_atom_site_aniso_U_22
_atom_site_aniso_U_33
_atom_site_aniso_U_23
_atom_site_aniso_U_13
_atom_site_aniso_U_12
C1 0.0173(13) 0.0080(12) 0.0381(14) -0.0021(12) 0.0008(12) 0.0057(10)
O1 0.0204(10) 0.0161(10) 0.0665(14) 0.0078(10) -0.0008(11) -0.0024(8)
O2 0.0252(11) 0.0272(11) 0.0383(11) 0.0013(9) -0.0077(10) -0.0003(9)
C3 0.0254(15) 0.0347(16) 0.0327(16) 0.0055(12) 0.0049(14) 0.0082(13)
C4 0.0238(15) 0.0234(14) 0.0435(14) 0.0096(13) 0.0070(14) 0.0026(13)
C5 0.0168(12) 0.0137(12) 0.0381(14) 0.0017(11) 0.0047(12) 0.0013(12)
O51 0.0222(10) 0.0176(10) 0.0482(13) 0.0080(10) 0.0097(10) 0.0064(9)
C52 0.0340(17) 0.0187(16) 0.057(2) 0.0014(15) -0.0074(16) -0.0019(13)
C6 0.0166(14) 0.0150(12) 0.0307(14) 0.0007(11) 0.0026(12) 0.0016(12)
C7 0.0279(16) 0.0175(13) 0.0307(14) -0.0022(12) 0.0030(14) 0.0024(13)
C8 0.0213(15) 0.0209(13) 0.0313(14) 0.0024(12) 0.0039(13) 0.0072(12)
C9 0.0320(17) 0.0257(13) 0.0284(15) -0.0006(12) 0.0032(14) 0.0042(14)
C10 0.0252(14) 0.0229(12) 0.0246(15) 0.0030(12) 0.0057(12) 0.0022(12)
C11 0.0214(15) 0.0318(13) 0.0294(16) 0.0035(14) -0.0034(13) 0.0030(13)
C12 0.0343(16) 0.0257(13) 0.046(2) 0.0006(15) -0.0037(15) -0.0078(14)
C13 0.053(2) 0.0199(16) 0.050(2) 0.0037(15) -0.0068(16) 0.0126(14)
C14 0.044(2) 0.0410(15) 0.050(2) -0.0014(17) -0.0220(17) 0.0168(15)
C15 0.0295(16) 0.0337(13) 0.0390(19) -0.0040(16) -0.0086(14) 0.0006(14)

loop_
_atom_type_symbol
_atom_type_scat_dispersion_real
_atom_type_scat_dispersion_imag
_atom_type_scat_Cromer_Mann_a1
_atom_type_scat_Cromer_Mann_b1
_atom_type_scat_Cromer_Mann_a2
_atom_type_scat_Cromer_Mann_b2
_atom_type_scat_Cromer_Mann_a3
_atom_type_scat_Cromer_Mann_b3
_atom_type_scat_Cromer_Mann_a4
_atom_type_scat_Cromer_Mann_b4
_atom_type_scat_Cromer_Mann_c
_atom_type_scat_source
C 0.0033 0.0016 2.3100 20.8439 1.0200 10.2075 1.5886 0.5687 0.8650 51.6512 0.2156 'International Tables Vol C 4.2.6.8 and 6.1.1.4'
H 0.0000 0.0000 0.4930 10.5109 0.3229 26.1257 0.1402 3.1424 0.0408 57.7998 0.0030 'International Tables Vol C 4.2.6.8 and 6.1.1.4'
O 0.0106 0.0060 3.0485 13.2771 2.2868 5.7011 1.5463 0.3239 0.8670 32.9089 0.2508 'International Tables Vol C 4.2.6.8 and 6.1.1.4'

loop_
_geom_angle_atom_site_label_1
_geom_angle_atom_site_label_2
_geom_angle_atom_site_label_3
_geom_angle
_geom_angle_publ_flag
O1 C1 O2 117.9(3) yes
O1 C1 C6 124.8(3) yes
O2 C1 C6 117.2(2) yes
C1 O2 C3 116.3(2) yes
O2 C3 C4 110.7(2) yes
O2 C3 H31 109.1 no
C4 C3 H31 109.2 no
O2 C3 H32 109.1 no
C4 C3 H32 109.2 no
H31 C3 H32 109.5 no
C3 C4 C5 113.7(2) yes
C3 C4 H41 108.4 no
C5 C4 H41 108.4 no
C3 C4 H42 108.4 no
C5 C4 H42 108.4 no
H41 C4 H42 109.5 no
C4 C5 O51 110.3(2) yes
C4 C5 C52 110.9(2) yes
O51 C5 C52 109.7(2) yes
C4 C5 C6 109.2(2) yes
O51 C5 C6 103.6(2) yes
C52 C5 C6 112.9(2) yes
C5 O51 H51 108(2) no
C5 C52 H521 109.4 no
C5 C52 H522 109.5 no
H521 C52 H522 109.5 no
C5 C52 H523 109.5 no
H521 C52 H523 109.4 no
H522 C52 H523 109.6 no
C5 C6 C1 104.7(2) yes
C5 C6 C7 115.4(2) yes
C1 C6 C7 111.9(2) yes
C5 C6 H61 108.2 no
C1 C6 H61 108.3 no
C7 C6 H61 108.1 no
C6 C7 C8 113.6(2) yes
C6 C7 H71 108.4 no
C8 C7 H71 108.5 no
C6 C7 H72 108.3 no
C8 C7 H72 108.5 no
H71 C7 H72 109.4 no
C7 C8 C9 112.1(2) yes
C7 C8 H81 108.8 no
C9 C8 H81 108.8 no
C7 C8 H82 108.8 no
C9 C8 H82 108.8 no
H81 C8 H82 109.5 no
C8 C9 C10 114.7(2) yes
C8 C9 H91 108.2 no
C10 C9 H91 108.2 no
C8 C9 H92 108.1 no
C10 C9 H92 108.1 no
H91 C9 H92 109.5 no
C9 C10 C11 120.5(3) yes
C9 C10 C15 121.2(3) yes
C11 C10 C15 118.3(3) yes
C10 C11 C12 121.1(3) yes
C10 C11 H11 119.5 no
C12 C11 H11 119.4 no
C11 C12 C13 119.8(3) yes
C11 C12 H12 120.1 no
C13 C12 H12 120.1 no
C12 C13 C14 119.8(3) yes
C12 C13 H13 120.1 no
C14 C13 H13 120.1 no
C13 C14 C15 120.3(3) yes
C13 C14 H14 119.8 no
C15 C14 H14 119.9 no
C10 C15 C14 120.7(3) yes
C10 C15 H15 119.7 no
C14 C15 H15 119.6 no

loop_
_geom_bond_atom_site_label_1
_geom_bond_atom_site_label_2
_geom_bond_distance
_geom_bond_publ_flag
C1 O1 1.212(3) yes
C1 O2 1.336(3) yes
C1 C6 1.511(4) yes
O2 C3 1.463(3) yes
C3 C4 1.513(4) yes
C3 H31 0.990 no
C3 H32 0.990 no
C4 C5 1.527(4) yes
C4 H41 0.990 no
C4 H42 0.990 no
C5 O51 1.438(3) yes
C5 C52 1.522(4) yes
C5 C6 1.558(4) yes
O51 H51 0.85(3) no
C52 H521 0.951 no
C52 H522 0.949 no
C52 H523 0.950 no
C6 C7 1.516(4) yes
C6 H61 1.000 no
C7 C8 1.529(4) yes
C7 H71 0.990 no
C7 H72 0.990 no
C8 C9 1.515(4) yes
C8 H81 0.990 no
C8 H82 0.990 no
C9 C10 1.508(4) yes
C9 H91 0.990 no
C9 H92 0.990 no
C10 C11 1.388(4) yes
C10 C15 1.386(4) yes
C11 C12 1.386(4) yes
C11 H11 0.949 no
C12 C13 1.376(4) yes
C12 H12 0.950 no
C13 C14 1.378(4) yes
C13 H13 0.949 no
C14 C15 1.384(4) yes
C14 H14 0.950 no
C15 H15 0.950 no
